data_1549493
loop_
_publ_author_name
'Feng, Xing'
'Qi, Chunxuan'
'Feng, Hai-Tao'
'Zhao, Zheng'
'Sung, Herman H. Y.'
'Williams, Ian D.'
'Kwok, Ryan T. K.'
'Lam, Jacky W. Y.'
'Qin, Anjun'
'Tang, Ben Zhong'

_publ_section_title
;
 Dual fluorescence of tetraphenylethylene-substituted pyrenes with
 aggregation-induced emission characteristics for white-light emission.
;
_journal_issue 25
_journal_name_full 'Chemical science'
_journal_page_first 5679
_journal_page_last 5687
_journal_paper_doi 10.1039/c8sc01709c
_journal_volume 9
_journal_year 2018
_chemical_formula_moiety 'C50 H46 N2'
_chemical_formula_sum 'C50 H46 N2'
_chemical_formula_weight 674.89
_space_group_crystal_system triclinic
_space_group_IT_number 2
_space_group_name_Hall '-P 1'
_space_group_name_H-M_alt 'P -1'
_symmetry_space_group_name_Hall '-P 1'
_symmetry_space_group_name_H-M 'P -1'
_atom_sites_solution_hydrogens geom
_atom_sites_solution_primary direct
_audit_creation_date 2017-06-05
_audit_creation_method
;
Olex2 1.2
(compiled 2017.03.28 svn.r3405 for OlexSys, GUI svn.r5337)
;
_audit_update_record
;
2018-04-13 deposited with the CCDC.
2018-05-31 downloaded from the CCDC.
;
_cell_angle_alpha 65.241(5)
_cell_angle_beta 89.939(4)
_cell_angle_gamma 69.932(5)
_cell_formula_units_Z 2
_cell_length_a 10.1039(4)
_cell_length_b 14.5087(9)
_cell_length_c 15.0844(8)
_cell_measurement_reflns_used 5102
_cell_measurement_temperature 99.97(10)
_cell_measurement_theta_max 74.7910
_cell_measurement_theta_min 3.6150
_cell_volume 1859.5(2)
_computing_cell_refinement 'CrysAlisPro 1.171.38.46 (Rigaku OD, 2015)'
_computing_data_collection 'CrysAlisPro 1.171.38.46 (Rigaku OD, 2015)'
_computing_data_reduction 'CrysAlisPro 1.171.38.46 (Rigaku OD, 2015)'
_computing_molecular_graphics 'Olex2 (Dolomanov et al., 2009)'
_computing_publication_material 'Olex2 (Dolomanov et al., 2009)'
_computing_structure_refinement 'ShelXL (Sheldrick, 2015)'
_computing_structure_solution 'ShelXS (Sheldrick, 2008)'
_diffrn_ambient_environment N~2~
_diffrn_ambient_temperature 99.97(10)
_diffrn_detector 'CCD plate'
_diffrn_detector_area_resol_mean 10.3577
_diffrn_detector_type Atlas
_diffrn_measured_fraction_theta_full 0.984
_diffrn_measured_fraction_theta_max 0.981
_diffrn_measurement_details
;
List of Runs (angles in degrees, time in seconds):

  # Type    Start    End  Width  t~exp~   \w     \q     \k     \f   Frames
#--------------------------------------------------------------------------
  1  \w     40.00 141.00   1.00    5.00    --  110.57 -30.00-150.00  101
  2  \w    -68.00  30.00   1.00    2.00    --  -40.57  57.00  30.00   98
  3  \w    -72.00  37.00   1.00    2.00    --  -40.57  77.00-120.00  109
  4  \w    -70.00  33.00   1.00    2.00    --  -40.57  57.00 150.00  103
  5  \w    143.00 178.00   1.00    5.00    --  110.57  45.00-150.00   35
  6  \w     87.00 127.00   1.00    5.00    --  110.57  45.00-150.00   40
  7  \w     38.00 138.00   1.00    5.00    --  110.57 -30.00  30.00  100
  8  \w     90.00 170.00   1.00    5.00    --  110.57  45.00  30.00   80
  9  \w     45.00 121.00   1.00    5.00    --  110.57-125.00-150.00   76
 10  \w     32.00 141.00   1.00    5.00    --  110.57 -77.00   0.00  109
 11  \w     28.00  88.00   1.00    5.00    --  110.57 -94.00-150.00   60
 12  \w     26.00 108.00   1.00    5.00    --  110.57 -94.00 -90.00   82
;
_diffrn_measurement_device 'kappa diffractometer'
_diffrn_measurement_device_type 'SuperNova, Dual, Cu at zero, Atlas'
_diffrn_measurement_method '\w scans'
_diffrn_orient_matrix_type 'CrysAlisPro convention (1999,Acta A55,543-557)'
_diffrn_orient_matrix_UB_11 0.0500775000
_diffrn_orient_matrix_UB_12 0.0460992000
_diffrn_orient_matrix_UB_13 -0.1002423000
_diffrn_orient_matrix_UB_21 0.1530483000
_diffrn_orient_matrix_UB_22 -0.0846378000
_diffrn_orient_matrix_UB_23 0.0472650000
_diffrn_orient_matrix_UB_31 -0.0343114000
_diffrn_orient_matrix_UB_32 -0.0815792000
_diffrn_orient_matrix_UB_33 -0.0270258000
_diffrn_radiation_monochromator mirror
_diffrn_radiation_probe x-ray
_diffrn_radiation_type CuK\a
_diffrn_radiation_wavelength 1.54178
_diffrn_reflns_av_R_equivalents 0.0172
_diffrn_reflns_av_unetI/netI 0.0376
_diffrn_reflns_Laue_measured_fraction_full 0.984
_diffrn_reflns_Laue_measured_fraction_max 0.981
_diffrn_reflns_limit_h_max 11
_diffrn_reflns_limit_h_min -12
_diffrn_reflns_limit_k_max 12
_diffrn_reflns_limit_k_min -17
_diffrn_reflns_limit_l_max 17
_diffrn_reflns_limit_l_min -18
_diffrn_reflns_number 10336
_diffrn_reflns_point_group_measured_fraction_full 0.984
_diffrn_reflns_point_group_measured_fraction_max 0.981
_diffrn_reflns_theta_full 66.500
_diffrn_reflns_theta_max 67.489
_diffrn_reflns_theta_min 3.623
_diffrn_source 'micro-focus sealed X-ray tube'
_diffrn_source_current 0.80
_diffrn_source_power 0.040
_diffrn_source_target Cu
_diffrn_source_type 'SuperNova (Cu) X-ray Source'
_diffrn_source_voltage 50
_exptl_absorpt_coefficient_mu 0.524
_exptl_absorpt_correction_T_max 1.00000
_exptl_absorpt_correction_T_min 0.96620
_exptl_absorpt_correction_type multi-scan
_exptl_absorpt_process_details
;
CrysAlisPro 1.171.38.46 (Rigaku Oxford Diffraction, 2015)
Empirical absorption correction using spherical harmonics,
 implemented in SCALE3 ABSPACK scaling algorithm.
;
_exptl_crystal_colour yellow
_exptl_crystal_colour_primary yellow
_exptl_crystal_density_diffrn 1.205
_exptl_crystal_density_method 'not measured'
_exptl_crystal_description block
_exptl_crystal_F_000 720
_exptl_crystal_size_max 0.18
_exptl_crystal_size_mid 0.15
_exptl_crystal_size_min 0.1
_refine_diff_density_max 0.194
_refine_diff_density_min -0.163
_refine_diff_density_rms 0.033
_refine_ls_extinction_method none
_refine_ls_goodness_of_fit_ref 1.004
_refine_ls_hydrogen_treatment constr
_refine_ls_matrix_type full
_refine_ls_number_parameters 469
_refine_ls_number_reflns 6588
_refine_ls_number_restraints 0
_refine_ls_restrained_S_all 1.004
_refine_ls_R_factor_all 0.0463
_refine_ls_R_factor_gt 0.0379
_refine_ls_shift/su_max 0.001
_refine_ls_shift/su_mean 0.000
_refine_ls_structure_factor_coef Fsqd
_refine_ls_weighting_details 'w=1/[\s^2^(Fo^2^)+(0.0675P)^2^] where P=(Fo^2^+2Fc^2^)/3'
_refine_ls_weighting_scheme calc
_refine_ls_wR_factor_gt 0.1066
_refine_ls_wR_factor_ref 0.1143
_reflns_Friedel_coverage 0.000
_reflns_number_gt 5575
_reflns_number_total 6588
_reflns_threshold_expression 'I > 2\s(I)'
_cod_data_source_file c8sc01709c2.cif
_cod_data_source_block feng2a
_cod_depositor_comments 'Adding full bibliography for 1549492--1549493.cif.'
_cod_original_cell_volume 1859.55(19)
_cod_database_code 1549493
_shelx_shelxl_version_number 2014/7
_chemical_oxdiff_formula C50H46N2
_shelx_space_group_comment
;
The symmetry employed for this shelxl refinement is uniquely defined
by the following loop, which should always be used as a source of
symmetry information in preference to the above space-group names.
They are only intended as comments.
;
_reflns_odcompleteness_completeness 98.44
_reflns_odcompleteness_iscentric 1
_reflns_odcompleteness_theta 68.13
_olex2_refinement_description
;
1. Fixed Uiso
 At 1.2 times of:
  All C(H) groups, All C(H,H) groups
 At 1.5 times of:
  All C(H,H,H) groups
2.a Secondary CH2 refined with riding coordinates:
 C43(H43A,H43B), C45(H45A,H45B), C47(H47A,H47B), C49(H49A,H49B)
2.b Me refined with riding coordinates:
 C44(H44A,H44B,H44C), C46(H46A,H46B,H46C), C48(H48A,H48B,H48C), C50(H50A,H50B,
 H50C)
2.c Aromatic/amide H refined with riding coordinates:
 C2(H2), C3(H3), C7(H7), C8(H8), C11(H11), C12(H12), C13(H13), C15(H15),
 C16(H16), C18(H18), C19(H19), C21(H21), C22(H22), C26(H26), C27(H27), C29(H29),
  C30(H30), C32(H32), C33(H33), C35(H35), C36(H36), C38(H38), C39(H39),
 C40(H40), C41(H41), C42(H42)
;
_olex2_date_sample_data_collection 2017-06-02
_olex2_submission_special_instructions 'No special instructions were received'
_oxdiff_exptl_absorpt_empirical_details
;
Empirical correction (ABSPACK) includes:
- Absorption correction using spherical harmonics
- Frame scaling
;
_oxdiff_exptl_absorpt_empirical_full_max 1.187
_oxdiff_exptl_absorpt_empirical_full_min 0.855

loop_
_space_group_symop_operation_xyz
'x, y, z'
'-x, -y, -z'

loop_
_atom_site_label
_atom_site_type_symbol
_atom_site_fract_x
_atom_site_fract_y
_atom_site_fract_z
_atom_site_U_iso_or_equiv
_atom_site_adp_type
_atom_site_occupancy
_atom_site_site_symmetry_order
_atom_site_calc_flag
_atom_site_refinement_flags_posn
N1 N 0.17615(12) 0.64716(9) 0.05235(9) 0.0316(3) Uani 1 1 d .
N2 N -0.09499(12) 0.23495(9) 0.64316(9) 0.0301(3) Uani 1 1 d .
C1 C 0.65300(14) -0.06522(11) 0.89788(9) 0.0256(3) Uani 1 1 d .
C2 C 0.69232(15) -0.02221(11) 0.95636(10) 0.0309(3) Uani 1 1 d .
H2 H 0.6915 0.0501 0.9252 0.037 Uiso 1 1 calc R
C3 C 0.73219(16) -0.08125(12) 1.05761(10) 0.0317(3) Uani 1 1 d .
H3 H 0.7557 -0.0484 1.0949 0.038 Uiso 1 1 calc R
C4 C 0.73845(14) -0.18841(12) 1.10604(10) 0.0285(3) Uani 1 1 d .
C5 C 0.69365(13) -0.23345(11) 1.04961(10) 0.0253(3) Uani 1 1 d .
C6 C 0.64900(13) -0.17110(11) 0.94513(9) 0.0244(3) Uani 1 1 d .
C7 C 0.79069(16) -0.25569(12) 1.21068(10) 0.0330(3) Uani 1 1 d .
H7 H 0.8209 -0.2262 1.2488 0.040 Uiso 1 1 calc R
C8 C 0.79732(16) -0.35987(12) 1.25515(10) 0.0345(3) Uani 1 1 d .
H8 H 0.8328 -0.4025 1.3241 0.041 Uiso 1 1 calc R
C9 C 0.75216(15) -0.40792(12) 1.20093(10) 0.0311(3) Uani 1 1 d .
C10 C 0.70021(14) -0.34372(11) 1.09739(10) 0.0273(3) Uani 1 1 d .
C11 C 0.75918(16) -0.51601(12) 1.24578(11) 0.0371(3) Uani 1 1 d .
H11 H 0.7942 -0.5598 1.3147 0.045 Uiso 1 1 calc R
C12 C 0.71582(16) -0.55974(12) 1.19094(12) 0.0381(3) Uani 1 1 d .
H12 H 0.7202 -0.6330 1.2228 0.046 Uiso 1 1 calc R
C13 C 0.66594(16) -0.49790(12) 1.08989(12) 0.0347(3) Uani 1 1 d .
H13 H 0.6369 -0.5295 1.0534 0.042 Uiso 1 1 calc R
C14 C 0.65791(14) -0.38987(11) 1.04121(10) 0.0290(3) Uani 1 1 d .
C15 C 0.60530(15) -0.32315(12) 0.93721(11) 0.0303(3) Uani 1 1 d .
H15 H 0.5739 -0.3525 0.8994 0.036 Uiso 1 1 calc R
C16 C 0.59976(15) -0.21918(11) 0.89230(10) 0.0282(3) Uani 1 1 d .
H16 H 0.5622 -0.1764 0.8237 0.034 Uiso 1 1 calc R
C17 C 0.61849(14) 0.00140(11) 0.78888(9) 0.0247(3) Uani 1 1 d .
C18 C 0.52840(14) 0.11199(11) 0.74876(10) 0.0261(3) Uani 1 1 d .
H18 H 0.4910 0.1434 0.7918 0.031 Uiso 1 1 calc R
C19 C 0.49281(14) 0.17643(10) 0.64741(10) 0.0253(3) Uani 1 1 d .
H19 H 0.4307 0.2512 0.6222 0.030 Uiso 1 1 calc R
C20 C 0.54645(13) 0.13368(10) 0.58118(9) 0.0230(3) Uani 1 1 d .
C21 C 0.64293(14) 0.02472(10) 0.62114(9) 0.0248(3) Uani 1 1 d .
H21 H 0.6856 -0.0052 0.5781 0.030 Uiso 1 1 calc R
C22 C 0.67720(14) -0.04031(10) 0.72276(10) 0.0256(3) Uani 1 1 d .
H22 H 0.7416 -0.1145 0.7481 0.031 Uiso 1 1 calc R
C23 C 0.50568(14) 0.20302(10) 0.47229(9) 0.0232(3) Uani 1 1 d .
C24 C 0.36758(14) 0.27132(10) 0.42902(9) 0.0234(3) Uani 1 1 d .
C25 C 0.24697(13) 0.26170(10) 0.48414(9) 0.0231(3) Uani 1 1 d .
C26 C 0.23425(13) 0.16057(10) 0.53830(9) 0.0229(3) Uani 1 1 d .
H26 H 0.3048 0.0963 0.5399 0.027 Uiso 1 1 calc R
C27 C 0.12190(14) 0.15138(10) 0.58958(9) 0.0238(3) Uani 1 1 d .
H27 H 0.1169 0.0813 0.6250 0.029 Uiso 1 1 calc R
C28 C 0.01491(13) 0.24405(10) 0.59015(9) 0.0241(3) Uani 1 1 d .
C29 C 0.02575(14) 0.34628(10) 0.53370(10) 0.0258(3) Uani 1 1 d .
H29 H -0.0451 0.4110 0.5310 0.031 Uiso 1 1 calc R
C30 C 0.13820(14) 0.35364(10) 0.48222(10) 0.0254(3) Uani 1 1 d .
H30 H 0.1415 0.4239 0.4442 0.031 Uiso 1 1 calc R
C31 C 0.32558(13) 0.36213(10) 0.32713(9) 0.0238(3) Uani 1 1 d .
C32 C 0.19494(14) 0.39443(11) 0.26881(10) 0.0270(3) Uani 1 1 d .
H32 H 0.1380 0.3516 0.2922 0.032 Uiso 1 1 calc R
C33 C 0.14650(14) 0.48637(11) 0.17851(10) 0.0285(3) Uani 1 1 d .
H33 H 0.0578 0.5048 0.1411 0.034 Uiso 1 1 calc R
C34 C 0.22600(14) 0.55342(10) 0.14063(10) 0.0263(3) Uani 1 1 d .
C35 C 0.35852(14) 0.51991(10) 0.19795(10) 0.0258(3) Uani 1 1 d .
H35 H 0.4166 0.5617 0.1742 0.031 Uiso 1 1 calc R
C36 C 0.40579(13) 0.42755(10) 0.28804(9) 0.0246(3) Uani 1 1 d .
H36 H 0.4957 0.4077 0.3247 0.029 Uiso 1 1 calc R
C37 C 0.62509(13) 0.18874(9) 0.41465(9) 0.0226(3) Uani 1 1 d .
C38 C 0.61196(14) 0.16456(10) 0.33521(10) 0.0263(3) Uani 1 1 d .
H38 H 0.5241 0.1628 0.3152 0.032 Uiso 1 1 calc R
C39 C 0.72490(15) 0.14320(11) 0.28528(10) 0.0297(3) Uani 1 1 d .
H39 H 0.7134 0.1279 0.2310 0.036 Uiso 1 1 calc R
C40 C 0.85481(15) 0.14398(10) 0.31402(10) 0.0304(3) Uani 1 1 d .
H40 H 0.9327 0.1283 0.2803 0.037 Uiso 1 1 calc R
C41 C 0.86984(15) 0.16799(11) 0.39266(10) 0.0316(3) Uani 1 1 d .
H41 H 0.9582 0.1692 0.4125 0.038 Uiso 1 1 calc R
C42 C 0.75605(14) 0.19025(11) 0.44234(10) 0.0279(3) Uani 1 1 d .
H42 H 0.7675 0.2067 0.4959 0.033 Uiso 1 1 calc R
C43 C -0.19428(15) 0.32801(12) 0.65443(11) 0.0330(3) Uani 1 1 d .
H43A H -0.1424 0.3736 0.6578 0.040 Uiso 1 1 calc R
H43B H -0.2298 0.3006 0.7178 0.040 Uiso 1 1 calc R
C44 C -0.32131(17) 0.39924(13) 0.57066(13) 0.0433(4) Uani 1 1 d .
H44A H -0.3839 0.4602 0.5824 0.065 Uiso 1 1 calc R
H44B H -0.2873 0.4283 0.5077 0.065 Uiso 1 1 calc R
H44C H -0.3747 0.3552 0.5678 0.065 Uiso 1 1 calc R
C45 C -0.11193(14) 0.13035(11) 0.69564(10) 0.0295(3) Uani 1 1 d .
H45A H -0.0848 0.0890 0.6560 0.035 Uiso 1 1 calc R
H45B H -0.2140 0.1448 0.7011 0.035 Uiso 1 1 calc R
C46 C -0.02331(16) 0.05980(12) 0.79866(11) 0.0356(3) Uani 1 1 d .
H46A H -0.0399 -0.0088 0.8294 0.053 Uiso 1 1 calc R
H46B H 0.0782 0.0434 0.7940 0.053 Uiso 1 1 calc R
H46C H -0.0511 0.0993 0.8391 0.053 Uiso 1 1 calc R
C47 C 0.02770(15) 0.69545(11) 0.00497(11) 0.0341(3) Uani 1 1 d .
H47A H -0.0031 0.7762 -0.0268 0.041 Uiso 1 1 calc R
H47B H -0.0318 0.6754 0.0565 0.041 Uiso 1 1 calc R
C48 C 0.00019(16) 0.66029(13) -0.07213(12) 0.0395(3) Uani 1 1 d .
H48A H -0.1016 0.6960 -0.1006 0.059 Uiso 1 1 calc R
H48B H 0.0566 0.6815 -0.1246 0.059 Uiso 1 1 calc R
H48C H 0.0278 0.5806 -0.0412 0.059 Uiso 1 1 calc R
C49 C 0.26722(15) 0.70460(11) 0.00321(10) 0.0300(3) Uani 1 1 d .
H49A H 0.2364 0.7379 -0.0692 0.036 Uiso 1 1 calc R
H49B H 0.3664 0.6506 0.0190 0.036 Uiso 1 1 calc R
C50 C 0.26690(18) 0.79399(12) 0.03113(12) 0.0398(3) Uani 1 1 d .
H50A H 0.3308 0.8286 -0.0051 0.060 Uiso 1 1 calc R
H50B H 0.1697 0.8492 0.0140 0.060 Uiso 1 1 calc R
H50C H 0.2999 0.7618 0.1025 0.060 Uiso 1 1 calc R

loop_
_atom_site_aniso_label
_atom_site_aniso_U_11
_atom_site_aniso_U_22
_atom_site_aniso_U_33
_atom_site_aniso_U_23
_atom_site_aniso_U_13
_atom_site_aniso_U_12
N1 0.0291(6) 0.0278(6) 0.0258(6) -0.0021(5) 0.0038(5) -0.0095(5)
N2 0.0287(6) 0.0273(5) 0.0327(6) -0.0112(5) 0.0108(5) -0.0116(5)
C1 0.0253(6) 0.0311(6) 0.0204(6) -0.0101(5) 0.0048(5) -0.0124(5)
C2 0.0374(7) 0.0310(7) 0.0257(7) -0.0106(6) 0.0047(6) -0.0171(6)
C3 0.0375(7) 0.0371(7) 0.0259(7) -0.0165(6) 0.0035(6) -0.0173(6)
C4 0.0277(6) 0.0348(7) 0.0219(7) -0.0124(6) 0.0044(5) -0.0108(5)
C5 0.0241(6) 0.0290(6) 0.0214(6) -0.0097(5) 0.0059(5) -0.0105(5)
C6 0.0230(6) 0.0301(6) 0.0198(6) -0.0097(5) 0.0051(5) -0.0115(5)
C7 0.0353(7) 0.0395(8) 0.0235(7) -0.0149(6) 0.0033(5) -0.0121(6)
C8 0.0341(7) 0.0388(8) 0.0189(6) -0.0075(6) 0.0026(5) -0.0074(6)
C9 0.0277(7) 0.0327(7) 0.0246(7) -0.0084(6) 0.0069(5) -0.0075(5)
C10 0.0240(6) 0.0283(6) 0.0253(7) -0.0083(5) 0.0071(5) -0.0096(5)
C11 0.0339(7) 0.0316(7) 0.0303(7) -0.0039(6) 0.0075(6) -0.0073(6)
C12 0.0364(8) 0.0269(7) 0.0423(9) -0.0082(6) 0.0127(6) -0.0111(6)
C13 0.0336(7) 0.0307(7) 0.0411(8) -0.0153(6) 0.0120(6) -0.0147(6)
C14 0.0263(6) 0.0297(7) 0.0306(7) -0.0125(6) 0.0091(5) -0.0112(5)
C15 0.0317(7) 0.0359(7) 0.0318(7) -0.0182(6) 0.0098(6) -0.0187(6)
C16 0.0313(7) 0.0341(7) 0.0216(6) -0.0117(6) 0.0057(5) -0.0159(6)
C17 0.0267(6) 0.0301(6) 0.0202(6) -0.0094(5) 0.0050(5) -0.0164(5)
C18 0.0280(6) 0.0323(6) 0.0222(6) -0.0134(5) 0.0076(5) -0.0144(5)
C19 0.0264(6) 0.0261(6) 0.0219(6) -0.0085(5) 0.0041(5) -0.0109(5)
C20 0.0237(6) 0.0266(6) 0.0188(6) -0.0074(5) 0.0042(5) -0.0128(5)
C21 0.0278(6) 0.0266(6) 0.0204(6) -0.0092(5) 0.0062(5) -0.0122(5)
C22 0.0268(6) 0.0249(6) 0.0223(6) -0.0076(5) 0.0035(5) -0.0105(5)
C23 0.0275(6) 0.0241(6) 0.0186(6) -0.0083(5) 0.0044(5) -0.0119(5)
C24 0.0278(6) 0.0231(6) 0.0197(6) -0.0086(5) 0.0048(5) -0.0112(5)
C25 0.0254(6) 0.0241(6) 0.0181(6) -0.0071(5) 0.0026(5) -0.0103(5)
C26 0.0252(6) 0.0216(6) 0.0208(6) -0.0087(5) 0.0024(5) -0.0085(5)
C27 0.0279(6) 0.0210(6) 0.0223(6) -0.0078(5) 0.0034(5) -0.0114(5)
C28 0.0242(6) 0.0272(6) 0.0212(6) -0.0099(5) 0.0033(5) -0.0111(5)
C29 0.0277(6) 0.0213(6) 0.0248(6) -0.0095(5) 0.0046(5) -0.0062(5)
C30 0.0301(7) 0.0204(6) 0.0236(6) -0.0069(5) 0.0038(5) -0.0108(5)
C31 0.0256(6) 0.0229(6) 0.0204(6) -0.0081(5) 0.0057(5) -0.0083(5)
C32 0.0267(6) 0.0289(6) 0.0246(7) -0.0086(5) 0.0064(5) -0.0139(5)
C33 0.0241(6) 0.0321(7) 0.0246(7) -0.0086(6) 0.0034(5) -0.0105(5)
C34 0.0277(6) 0.0246(6) 0.0214(6) -0.0073(5) 0.0057(5) -0.0076(5)
C35 0.0280(6) 0.0233(6) 0.0251(6) -0.0084(5) 0.0069(5) -0.0115(5)
C36 0.0241(6) 0.0249(6) 0.0237(6) -0.0097(5) 0.0048(5) -0.0094(5)
C37 0.0275(6) 0.0189(5) 0.0155(6) -0.0028(5) 0.0028(5) -0.0081(5)
C38 0.0297(6) 0.0241(6) 0.0219(6) -0.0079(5) 0.0024(5) -0.0095(5)
C39 0.0387(7) 0.0248(6) 0.0236(6) -0.0107(5) 0.0065(6) -0.0096(5)
C40 0.0315(7) 0.0239(6) 0.0277(7) -0.0072(5) 0.0107(5) -0.0066(5)
C41 0.0267(7) 0.0307(7) 0.0288(7) -0.0055(6) 0.0039(5) -0.0111(5)
C42 0.0308(7) 0.0304(6) 0.0187(6) -0.0064(5) 0.0026(5) -0.0128(5)
C43 0.0325(7) 0.0347(7) 0.0329(7) -0.0160(6) 0.0133(6) -0.0126(6)
C44 0.0328(8) 0.0401(8) 0.0513(10) -0.0209(7) 0.0068(7) -0.0065(6)
C45 0.0274(7) 0.0317(7) 0.0269(7) -0.0080(6) 0.0063(5) -0.0147(5)
C46 0.0370(8) 0.0381(7) 0.0259(7) -0.0090(6) 0.0050(6) -0.0142(6)
C47 0.0273(7) 0.0304(7) 0.0292(7) -0.0033(6) 0.0023(5) -0.0061(5)
C48 0.0307(7) 0.0423(8) 0.0363(8) -0.0110(7) 0.0028(6) -0.0116(6)
C49 0.0348(7) 0.0269(6) 0.0228(6) -0.0059(5) 0.0060(5) -0.0119(5)
C50 0.0504(9) 0.0325(7) 0.0362(8) -0.0137(6) 0.0108(7) -0.0172(7)

loop_
_atom_type_symbol
_atom_type_description
_atom_type_scat_dispersion_real
_atom_type_scat_dispersion_imag
_atom_type_scat_source
C C 0.0181 0.0091 'International Tables Vol C Tables 4.2.6.8 and 6.1.1.4'
H H 0.0000 0.0000 'International Tables Vol C Tables 4.2.6.8 and 6.1.1.4'
N N 0.0311 0.0180 'International Tables Vol C Tables 4.2.6.8 and 6.1.1.4'

loop_
_geom_angle_atom_site_label_1
_geom_angle_atom_site_label_2
_geom_angle_atom_site_label_3
_geom_angle
C34 N1 C47 121.47(11)
C34 N1 C49 121.97(12)
C49 N1 C47 116.54(11)
C28 N2 C43 121.34(11)
C28 N2 C45 121.67(11)
C43 N2 C45 116.88(11)
C2 C1 C6 118.57(12)
C2 C1 C17 118.90(12)
C6 C1 C17 122.53(12)
C3 C2 C1 122.17(12)
C2 C3 C4 120.87(13)
C3 C4 C5 118.55(12)
C3 C4 C7 122.41(13)
C5 C4 C7 119.03(12)
C4 C5 C6 120.34(12)
C4 C5 C10 119.69(12)
C6 C5 C10 119.89(12)
C1 C6 C5 119.30(12)
C1 C6 C16 122.74(12)
C5 C6 C16 117.96(12)
C8 C7 C4 120.94(13)
C7 C8 C9 121.67(13)
C10 C9 C8 118.80(13)
C11 C9 C8 122.39(13)
C11 C9 C10 118.80(14)
C9 C10 C5 119.85(13)
C14 C10 C5 120.01(12)
C14 C10 C9 120.12(12)
C12 C11 C9 120.73(14)
C11 C12 C13 120.79(13)
C12 C13 C14 120.85(14)
C10 C14 C15 118.92(12)
C13 C14 C10 118.70(13)
C13 C14 C15 122.36(13)
C16 C15 C14 120.86(13)
C15 C16 C6 122.12(12)
C18 C17 C1 119.52(12)
C18 C17 C22 117.56(12)
C22 C17 C1 122.87(12)
C19 C18 C17 121.14(12)
C18 C19 C20 121.34(12)
C19 C20 C23 121.00(11)
C21 C20 C19 117.62(12)
C21 C20 C23 121.34(11)
C22 C21 C20 120.94(12)
C21 C22 C17 121.24(12)
C20 C23 C37 115.11(11)
C24 C23 C20 121.71(11)
C24 C23 C37 123.14(11)
C23 C24 C25 121.26(11)
C23 C24 C31 123.91(11)
C31 C24 C25 114.79(11)
C26 C25 C24 121.88(11)
C30 C25 C24 121.62(11)
C30 C25 C26 116.47(11)
C27 C26 C25 122.01(12)
C26 C27 C28 121.27(11)
N2 C28 C27 121.48(11)
N2 C28 C29 121.76(12)
C27 C28 C29 116.76(11)
C30 C29 C28 120.95(12)
C29 C30 C25 122.48(11)
C32 C31 C24 121.28(11)
C36 C31 C24 122.08(12)
C36 C31 C32 116.30(11)
C33 C32 C31 122.13(12)
C32 C33 C34 121.34(12)
N1 C34 C33 121.65(12)
N1 C34 C35 121.69(12)
C35 C34 C33 116.65(12)
C36 C35 C34 121.34(12)
C35 C36 C31 122.20(12)
C38 C37 C23 120.10(11)
C42 C37 C23 121.74(12)
C42 C37 C38 117.97(12)
C39 C38 C37 121.10(13)
C38 C39 C40 120.40(13)
C39 C40 C41 119.33(12)
C42 C41 C40 120.27(13)
C41 C42 C37 120.93(13)
N2 C43 C44 113.36(13)
N2 C45 C46 113.89(12)
N1 C47 C48 114.18(12)
N1 C49 C50 114.65(12)

loop_
_geom_bond_atom_site_label_1
_geom_bond_atom_site_label_2
_geom_bond_distance
N1 C34 1.3752(17)
N1 C47 1.4537(18)
N1 C49 1.4484(17)
N2 C28 1.3785(17)
N2 C43 1.4563(18)
N2 C45 1.4596(16)
C1 C2 1.3990(19)
C1 C6 1.4124(18)
C1 C17 1.4826(18)
C2 C3 1.377(2)
C3 C4 1.391(2)
C4 C5 1.4235(19)
C4 C7 1.4423(19)
C5 C6 1.4259(18)
C5 C10 1.4300(18)
C6 C16 1.4400(19)
C7 C8 1.349(2)
C8 C9 1.435(2)
C9 C10 1.4249(19)
C9 C11 1.399(2)
C10 C14 1.422(2)
C11 C12 1.382(2)
C12 C13 1.389(2)
C13 C14 1.3969(19)
C14 C15 1.434(2)
C15 C16 1.3506(19)
C17 C18 1.3982(19)
C17 C22 1.4037(19)
C18 C19 1.3834(19)
C19 C20 1.4014(18)
C20 C21 1.3994(18)
C20 C23 1.4875(17)
C21 C22 1.3875(18)
C23 C24 1.3661(18)
C23 C37 1.4938(17)
C24 C25 1.4877(17)
C24 C31 1.4831(17)
C25 C26 1.4006(17)
C25 C30 1.3964(18)
C26 C27 1.3858(18)
C27 C28 1.4102(18)
C28 C29 1.4107(17)
C29 C30 1.3847(18)
C31 C32 1.4031(19)
C31 C36 1.4013(17)
C32 C33 1.3804(19)
C33 C34 1.4098(18)
C34 C35 1.4074(19)
C35 C36 1.3811(18)
C37 C38 1.4004(18)
C37 C42 1.3981(18)
C38 C39 1.3843(19)
C39 C40 1.388(2)
C40 C41 1.391(2)
C41 C42 1.391(2)
C43 C44 1.520(2)
C45 C46 1.519(2)
C47 C48 1.512(2)
C49 C50 1.521(2)

loop_
_geom_torsion_atom_site_label_1
_geom_torsion_atom_site_label_2
_geom_torsion_atom_site_label_3
_geom_torsion_atom_site_label_4
_geom_torsion
N1 C34 C35 C36 177.93(12)
N2 C28 C29 C30 178.93(12)
C1 C2 C3 C4 1.6(2)
C1 C6 C16 C15 175.53(12)
C1 C17 C18 C19 -179.42(12)
C1 C17 C22 C21 -179.66(11)
C2 C1 C6 C5 -3.99(19)
C2 C1 C6 C16 175.25(12)
C2 C1 C17 C18 -46.34(17)
C2 C1 C17 C22 130.93(14)
C2 C3 C4 C5 -4.1(2)
C2 C3 C4 C7 174.87(13)
C3 C4 C5 C6 2.50(19)
C3 C4 C5 C10 179.43(12)
C3 C4 C7 C8 -179.03(14)
C4 C5 C6 C1 1.54(19)
C4 C5 C6 C16 -177.74(12)
C4 C5 C10 C9 -0.32(19)
C4 C5 C10 C14 -178.95(12)
C4 C7 C8 C9 -0.4(2)
C5 C4 C7 C8 -0.1(2)
C5 C6 C16 C15 -5.2(2)
C5 C10 C14 C13 179.79(12)
C5 C10 C14 C15 -1.71(19)
C6 C1 C2 C3 2.5(2)
C6 C1 C17 C18 134.25(13)
C6 C1 C17 C22 -48.48(18)
C6 C5 C10 C9 176.62(11)
C6 C5 C10 C14 -2.00(19)
C7 C4 C5 C6 -176.51(12)
C7 C4 C5 C10 0.42(19)
C7 C8 C9 C10 0.5(2)
C7 C8 C9 C11 179.58(14)
C8 C9 C10 C5 -0.13(19)
C8 C9 C10 C14 178.49(12)
C8 C9 C11 C12 -179.44(14)
C9 C10 C14 C13 1.17(19)
C9 C10 C14 C15 179.66(12)
C9 C11 C12 C13 0.8(2)
C10 C5 C6 C1 -175.38(12)
C10 C5 C6 C16 5.34(18)
C10 C9 C11 C12 -0.4(2)
C10 C14 C15 C16 2.0(2)
C11 C9 C10 C5 -179.24(12)
C11 C9 C10 C14 -0.61(19)
C11 C12 C13 C14 -0.2(2)
C12 C13 C14 C10 -0.8(2)
C12 C13 C14 C15 -179.21(13)
C13 C14 C15 C16 -179.59(13)
C14 C15 C16 C6 1.6(2)
C17 C1 C2 C3 -176.95(13)
C17 C1 C6 C5 175.43(11)
C17 C1 C6 C16 -5.3(2)
C17 C18 C19 C20 -0.50(19)
C18 C17 C22 C21 -2.34(18)
C18 C19 C20 C21 -3.01(18)
C18 C19 C20 C23 178.94(11)
C19 C20 C21 C22 3.83(18)
C19 C20 C23 C24 -44.26(17)
C19 C20 C23 C37 138.08(12)
C20 C21 C22 C17 -1.19(19)
C20 C23 C24 C25 -14.12(18)
C20 C23 C24 C31 163.39(12)
C20 C23 C37 C38 126.37(12)
C20 C23 C37 C42 -48.50(16)
C21 C20 C23 C24 137.76(13)
C21 C20 C23 C37 -39.89(16)
C22 C17 C18 C19 3.17(18)
C23 C20 C21 C22 -178.13(11)
C23 C24 C25 C26 -47.72(18)
C23 C24 C25 C30 134.14(13)
C23 C24 C31 C32 148.66(13)
C23 C24 C31 C36 -38.37(19)
C23 C37 C38 C39 -175.30(11)
C23 C37 C42 C41 174.73(12)
C24 C23 C37 C38 -51.25(17)
C24 C23 C37 C42 133.88(13)
C24 C25 C26 C27 -179.89(11)
C24 C25 C30 C29 -179.43(12)
C24 C31 C32 C33 172.45(12)
C24 C31 C36 C35 -172.21(12)
C25 C24 C31 C32 -33.69(17)
C25 C24 C31 C36 139.28(12)
C25 C26 C27 C28 -0.45(19)
C26 C25 C30 C29 2.33(19)
C26 C27 C28 N2 -178.27(12)
C26 C27 C28 C29 1.90(18)
C27 C28 C29 C30 -1.24(19)
C28 N2 C43 C44 87.44(16)
C28 N2 C45 C46 85.00(16)
C28 C29 C30 C25 -0.9(2)
C30 C25 C26 C27 -1.66(18)
C31 C24 C25 C26 134.56(12)
C31 C24 C25 C30 -43.58(17)
C31 C32 C33 C34 -0.6(2)
C32 C31 C36 C35 1.09(19)
C32 C33 C34 N1 -177.75(13)
C32 C33 C34 C35 1.9(2)
C33 C34 C35 C36 -1.74(19)
C34 N1 C47 C48 -94.68(16)
C34 N1 C49 C50 -91.19(17)
C34 C35 C36 C31 0.2(2)
C36 C31 C32 C33 -0.9(2)
C37 C23 C24 C25 163.35(11)
C37 C23 C24 C31 -19.14(19)
C37 C38 C39 C40 0.83(19)
C38 C37 C42 C41 -0.24(18)
C38 C39 C40 C41 -0.91(19)
C39 C40 C41 C42 0.4(2)
C40 C41 C42 C37 0.1(2)
C42 C37 C38 C39 -0.25(18)
C43 N2 C28 C27 171.74(12)
C43 N2 C28 C29 -8.4(2)
C43 N2 C45 C46 -91.27(15)
C45 N2 C28 C27 -4.37(19)
C45 N2 C28 C29 175.46(12)
C45 N2 C43 C44 -96.27(15)
C47 N1 C34 C33 14.2(2)
C47 N1 C34 C35 -165.44(13)
C47 N1 C49 C50 87.10(16)
C49 N1 C34 C33 -167.58(13)
C49 N1 C34 C35 12.8(2)
C49 N1 C47 C48 87.02(15)
